data_2009586
loop_
_publ_author_name
'Tahirov, T.H.'
'Lu, T.-H.'
'Shu, K.'
'Chung, C.-S.'

_publ_section_title
'[<i>N</i>,<i>N</i>'-Bis(3-aminopropyl)-<i>trans</i>-1,2-cyclohexanediamine-<i>N</i>,<i>N</i>',<i>N</i>'',<i>N</i>''']di(perchlorato-<i>O</i>)copper(II)'
_journal_issue 4
_journal_name_full 'Acta Crystallographica Section C'
_journal_page_first 518
_journal_page_last 520
_journal_paper_doi 10.1107/S0108270193010005
_journal_volume 50
_journal_year 1994
_chemical_formula_moiety 'Cu (C12 H28 N4 ) (Cl O4 )2'
_chemical_formula_sum 'C12 H28 Cl2 Cu N4 O8'
_chemical_formula_weight 490.828
_space_group_IT_number 2
_space_group_name_Hall '-P 1'
_space_group_name_H-M_alt 'P -1'
_symmetry_cell_setting triclinic
_symmetry_space_group_name_Hall '-P 1'
_symmetry_space_group_name_H-M 'P -1'
_atom_type_scat_source IntTabIV
_cell_angle_alpha 89.66(2)
_cell_angle_beta 77.03(2)
_cell_angle_gamma 73.280(10)
_cell_formula_units_Z 2
_cell_length_a 8.743(2)
_cell_length_b 9.6560(10)
_cell_length_c 12.088(3)
_cell_measurement_reflns_used 25
_cell_measurement_temperature 298(3)
_cell_measurement_theta_max 15.35
_cell_measurement_theta_min 5.32
_cell_volume 950.5(4)
_diffrn_measurement_device 'Nonius CAD-4'
_diffrn_measurement_method \q/2\q
_diffrn_radiation_type MoK\a
_diffrn_radiation_wavelength 0.7093
_diffrn_reflns_av_R_equivalents 0.011
_diffrn_reflns_limit_h_max 12
_diffrn_reflns_limit_h_min -11
_diffrn_reflns_limit_k_max 13
_diffrn_reflns_limit_k_min 0
_diffrn_reflns_limit_l_max 16
_diffrn_reflns_limit_l_min -16
_diffrn_reflns_number 5763
_diffrn_reflns_theta_max 29.9
_diffrn_standards_decay_% +-0.8
_diffrn_standards_interval_time 60
_diffrn_standards_number 3
_exptl_absorpt_coefficient_mu 1.48
_exptl_absorpt_correction_T_max 0.9837
_exptl_absorpt_correction_T_min 0.9679
_exptl_absorpt_correction_type empirical
_exptl_crystal_density_diffrn 1.715
_exptl_crystal_description parallelepiped
_exptl_crystal_size_max 0.53
_exptl_crystal_size_mid 0.24
_exptl_crystal_size_min 0.19
_refine_diff_density_max 0.48
_refine_diff_density_min -0.36
_refine_ls_extinction_coef '0.42(1) length in mm'
_refine_ls_extinction_method 'Zachariasen (1967)'
_refine_ls_goodness_of_fit_obs 0.53
_refine_ls_hydrogen_treatment refU
_refine_ls_number_parameters 273
_refine_ls_number_reflns 4295
_refine_ls_R_factor_obs 0.032
_refine_ls_shift/esd_max 0.004
_refine_ls_structure_factor_coef F
_refine_ls_weighting_scheme unit
_refine_ls_wR_factor_obs 0.032
_reflns_number_observed 4295
_reflns_number_total 5522
_reflns_observed_criterion I>=2.5\s(I)
_cod_data_source_file as1069.cif
_cod_data_source_block as1069_structure_1_of_1
_cod_original_cell_volume 950.5(3)
_cod_original_formula_sum 'C12 H28 Cl2 Cu1 N4 O8'
_cod_database_code 2009586

loop_
_space_group_symop_id
_space_group_symop_operation_xyz
1 x,y,z
2 -x,-y,-z

loop_
_atom_site_label
_atom_site_fract_x
_atom_site_fract_y
_atom_site_fract_z
Cu .89377(3) .74711(3) .25802(2)
Cl(1) .78292(7) .69847(7) -.00307(5)
Cl(2) .96878(7) .77767(7) .54090(5)
O(1) .9136(2) .7143(3) .04523(17)
O(2) .8445(3) .6551(3) -.12043(16)
O(3) .7139(4) .5950(3) .0559(2)
O(4) .6601(3) .8353(3) .0107(2)
O(5) .8632(3) .8219(3) .46432(17)
O(6) 1.1357(3) .7390(3) .4798(2)
O(7) .9337(4) .6560(3) .5967(3)
O(8) .9342(4) .8913(4) .6237(2)
N(1) 1.1335(2) .6360(2) .23508(19)
N(2) .9379(2) .94103(19) .22683(15)
N(3) .6518(2) .86429(19) .28348(15)
N(4) .8347(3) .5603(2) .28752(19)
C(1) 1.2550(3) .6799(3) .1471(2)
C(2) 1.2429(3) .8371(3) .1642(2)
C(3) 1.0890(3) .9414(3) .1410(2)
C(4) .7869(3) 1.0412(2) .20154(17)
C(5) .7830(3) 1.2002(3) .2010(2)
C(6) .6209(3) 1.2961(3) .1816(2)
C(7) .4764(3) 1.2768(3) .2695(3)
C(8) .4790(3) 1.1184(3) .2688(2)
C(9) .6407(3) 1.0210(2) .28856(17)
C(10) .5369(3) .8264(3) .3808(2)
C(11) .5381(3) .6697(3) .3702(2)
C(12) .6945(3) .5610(3) .3830(2)
H(N11) 1.159 .645 .306
H(N12) 1.150 .541 .222
H(N2) .947 .979 .296
H(N3) .610 .850 .220
H(N41) .806 .535 .225
H(N42) .912 .495 .300
H(1) 1.365 .615 .149
H(2) 1.243 .654 .075
H(3) 1.252 .861 .239
H(4) 1.333 .855 .122
H(5) 1.068 .921 .068
H(6) 1.094 1.036 .135
H(7) .784 1.005 .124
H(8) .804 1.233 .270
H(9) .883 1.214 .156
H(10) .602 1.270 .104
H(11) .626 1.391 .181
H(12) .375 1.337 .251
H(13) .483 1.310 .348
H(14) .466 1.084 .193
H(15) .390 1.104 .320
H(16) .657 1.043 .365
H(17) .429 .887 .384
H(18) .576 .848 .445
H(19) .454 .654 .429
H(20) .510 .653 .295
H(21) .676 .468 .386
H(22) .735 .577 .446

loop_
_geom_angle_atom_site_label_1
_geom_angle_atom_site_label_2
_geom_angle_atom_site_label_3
_geom_angle
_geom_angle_publ_flag
O(1) Cu O(5) 170.98(8) yes
O(1) Cu N(1) 90.36(8) yes
O(1) Cu N(2) 87.40(7) yes
O(1) Cu N(3) 90.56(7) yes
O(1) Cu N(4) 91.54(8) yes
O(5) Cu N(1) 93.77(8) yes
O(5) Cu N(2) 84.32(8) yes
O(5) Cu N(3) 85.14(7) yes
O(5) Cu N(4) 96.50(9) yes
N(1) Cu N(2) 94.01(8) yes
N(1) Cu N(3) 178.45(8) yes
N(1) Cu N(4) 89.63(9) yes
N(2) Cu N(3) 84.79(7) yes
N(2) Cu N(4) 176.21(8) yes
N(3) Cu N(4) 91.59(8) yes
O(1) Cl(1) O(2) 109.70(10) no
O(1) Cl(1) O(3) 109.4(2) no
O(1) Cl(1) O(4) 108.0(2) no
O(2) Cl(1) O(3) 110.8(2) no
O(2) Cl(1) O(4) 109.7(2) no
O(3) Cl(1) O(4) 109.2(2) no
O(5) Cl(2) O(6) 110.00(10) no
O(5) Cl(2) O(7) 108.2(2) no
O(5) Cl(2) O(8) 109.0(2) no
O(6) Cl(2) O(7) 109.9(2) no
O(6) Cl(2) O(8) 111.3(2) no
O(7) Cl(2) O(8) 108.4(2) no
Cu O(1) Cl(1) 124.70(10) yes
Cu O(5) Cl(2) 132.30(10) yes
Cu N(1) C(1) 118.7(2) yes
Cu N(2) C(3) 117.70(10) yes
Cu N(2) C(4) 107.10(10) yes
C(3) N(2) C(4) 112.5(2) yes
Cu N(3) C(9) 108.20(10) yes
Cu N(3) C(10) 116.40(10) yes
C(9) N(3) C(10) 112.4(2) yes
Cu N(4) C(12) 118.3(2) yes
N(1) C(1) C(2) 111.8(2) yes
C(1) C(2) C(3) 114.4(2) yes
N(2) C(3) C(2) 112.9(2) yes
N(2) C(4) C(5) 114.5(2) yes
N(2) C(4) C(9) 107.4(2) yes
C(5) C(4) C(9) 110.7(2) yes
C(4) C(5) C(6) 111.2(2) yes
C(5) C(6) C(7) 111.5(2) yes
C(6) C(7) C(8) 110.3(2) yes
C(7) C(8) C(9) 111.1(2) yes
N(3) C(9) C(4) 107.7(2) yes
N(3) C(9) C(8) 113.0(2) yes
C(4) C(9) C(8) 111.4(2) yes
N(3) C(10) C(11) 112.2(2) yes
C(10) C(11) C(12) 114.5(2) yes
N(4) C(12) C(11) 111.8(2) yes

loop_
_geom_bond_atom_site_label_1
_geom_bond_atom_site_label_2
_geom_bond_distance
_geom_bond_publ_flag
Cu O(1) 2.555(2) yes
Cu O(5) 2.534(2) yes
Cu N(1) 2.018(2) yes
Cu N(2) 2.035(2) yes
Cu N(3) 2.046(2) yes
Cu N(4) 2.024(2) yes
Cl(1) O(1) 1.439(2) no
Cl(1) O(2) 1.419(2) no
Cl(1) O(3) 1.420(2) no
Cl(1) O(4) 1.426(2) no
Cl(2) O(5) 1.430(2) no
Cl(2) O(6) 1.421(2) no
Cl(2) O(7) 1.426(3) no
Cl(2) O(8) 1.408(3) no
N(1) C(1) 1.479(3) yes
N(2) C(3) 1.487(3) yes
N(2) C(4) 1.488(3) yes
N(3) C(9) 1.489(3) yes
N(3) C(10) 1.484(3) yes
N(4) C(12) 1.481(3) yes
C(1) C(2) 1.503(4) yes
C(2) C(3) 1.513(4) yes
C(4) C(5) 1.526(3) yes
C(4) C(9) 1.522(3) yes
C(5) C(6) 1.521(4) yes
C(6) C(7) 1.513(4) yes
C(7) C(8) 1.523(4) yes
C(8) C(9) 1.525(3) yes
C(10) C(11) 1.516(3) yes
C(11) C(12) 1.504(4) yes
